data_7054475
loop_
_publ_author_name
'Fischer, Dennis'
'Klap\"otke, Thomas M.'
'Reymann, Marius'
'Stierstorfer, J\"org'
'V\"olkl, Maurus B. R.'

_publ_section_title
;
 Energetic alliance of tetrazole-1-oxides and 1,2,5-oxadiazoles
;
_journal_issue 3
_journal_name_full 'New J. Chem.'
_journal_page_first 1619
_journal_paper_doi 10.1039/C4NJ01351D
_journal_volume 39
_journal_year 2015
_chemical_formula_moiety 'C4 N10 O4, 2(H4 N)'
_chemical_formula_sum 'C4 H8 N12 O4'
_chemical_formula_weight 288.22
_chemical_name_common 'bisammonium 4,5-bis(1-oxidotetrazolyl)furoxane'
_chemical_name_systematic 'bisammonium 4,5-bis(1-oxidotetrazolyl)furoxane'
_space_group_IT_number 14
_symmetry_cell_setting monoclinic
_symmetry_Int_Tables_number 14
_symmetry_space_group_name_Hall '-P 2yn'
_symmetry_space_group_name_H-M 'P 1 21/n 1'
_atom_sites_solution_hydrogens difmap
_atom_sites_solution_primary direct
_atom_sites_solution_secondary difmap
_audit_creation_date
;
'Fri Sep 23 17:29:52 2011'
;
_audit_creation_method
;
CrysAlisPro, Oxford Diffraction Ltd.,
Version 1.171.35.11 (release 16-05-2011 CrysAlis171 .NET)
(compiled May 16 2011,17:55:39)
;
_audit_update_record 31.01.2014
_cell_angle_alpha 90.00
_cell_angle_beta 94.987(16)
_cell_angle_gamma 90.00
_cell_formula_units_Z 4
_cell_length_a 7.5509(13)
_cell_length_b 7.8440(15)
_cell_length_c 18.562(3)
_cell_measurement_reflns_used 1178
_cell_measurement_temperature 293(2)
_cell_measurement_theta_max 33.4800
_cell_measurement_theta_min 4.3997
_cell_volume 1095.3(3)
_computing_cell_refinement
;
CrysAlisPro, Agilent Technologies,
Version 1.171.35.11 (release 16-05-2011 CrysAlis171 .NET)
(compiled May 16 2011,17:55:39)
;
_computing_data_collection
;
CrysAlisPro, Agilent Technologies,
Version 1.171.35.11 (release 16-05-2011 CrysAlis171 .NET)
(compiled May 16 2011,17:55:39)
;
_computing_data_reduction
;
CrysAlisPro, Agilent Technologies,
Version 1.171.35.11 (release 16-05-2011 CrysAlis171 .NET)
(compiled May 16 2011,17:55:39)
;
_computing_molecular_graphics
;
'ORTEP (M. N. Burnett, C. K. Johnson, ORTEP-III: Oak Ridge Thermal Ellipsoid
;
_computing_publication_material 'PLATON (A. L. Spek, Acta Crystallogr, Sect. A, 1990, 46, C34, 1995 version).'
_computing_structure_refinement 'SHELXL-97 (Sheldrick, 1997)'
_computing_structure_solution SIR-92
_diffrn_ambient_temperature 293
_diffrn_detector_area_resol_mean 15.9809
_diffrn_measured_fraction_theta_full 0.994
_diffrn_measured_fraction_theta_max 0.994
_diffrn_measurement_device 'CCD camera on \k-goniostat'
_diffrn_measurement_device_type 'Xcalibur, Sapphire3'
_diffrn_measurement_method '\w scans'
_diffrn_orient_matrix_UB_11 0.0525978000
_diffrn_orient_matrix_UB_12 -0.0490808000
_diffrn_orient_matrix_UB_13 0.0259491000
_diffrn_orient_matrix_UB_21 0.0160822000
_diffrn_orient_matrix_UB_22 0.0737489000
_diffrn_orient_matrix_UB_23 0.0215115000
_diffrn_orient_matrix_UB_31 -0.0766196000
_diffrn_orient_matrix_UB_32 -0.0182093000
_diffrn_orient_matrix_UB_33 0.0182690000
_diffrn_radiation_collimation 0.5
_diffrn_radiation_monochromator graphite
_diffrn_radiation_source 'Enhance (Mo) X-ray Source'
_diffrn_radiation_type 'Mo K\a'
_diffrn_radiation_wavelength 0.71073
_diffrn_reflns_av_R_equivalents 0.0360
_diffrn_reflns_av_sigmaI/netI 0.0442
_diffrn_reflns_limit_h_max 9
_diffrn_reflns_limit_h_min -9
_diffrn_reflns_limit_k_max 9
_diffrn_reflns_limit_k_min -9
_diffrn_reflns_limit_l_max 14
_diffrn_reflns_limit_l_min -22
_diffrn_reflns_number 5459
_diffrn_reflns_theta_full 25.99
_diffrn_reflns_theta_max 25.99
_diffrn_reflns_theta_min 4.41
_diffrn_source_current 40
_diffrn_source_type 'Spellman generator'
_diffrn_source_voltage 50
_exptl_absorpt_coefficient_mu 0.152
_exptl_absorpt_correction_T_max 0.9850
_exptl_absorpt_correction_T_min 0.9702
_exptl_absorpt_correction_type multi-scan
_exptl_absorpt_process_details
;
CrysAlisPro, Agilent Technologies,
Version 1.171.35.11 (release 16-05-2011 CrysAlis171 .NET)
(compiled May 16 2011,17:55:39)
Empirical absorption correction using spherical harmonics,
 implemented in SCALE3 ABSPACK scaling algorithm.
;
_exptl_crystal_colour colorless
_exptl_crystal_density_diffrn 1.748
_exptl_crystal_density_method 'not measured'
_exptl_crystal_description block
_exptl_crystal_F_000 592
_exptl_crystal_size_max 0.20
_exptl_crystal_size_mid 0.15
_exptl_crystal_size_min 0.10
_refine_diff_density_max 0.291
_refine_diff_density_min -0.225
_refine_diff_density_rms 0.053
_refine_ls_extinction_method none
_refine_ls_goodness_of_fit_ref 1.026
_refine_ls_hydrogen_treatment refall
_refine_ls_matrix_type full
_refine_ls_number_parameters 213
_refine_ls_number_reflns 2140
_refine_ls_number_restraints 0
_refine_ls_restrained_S_all 1.026
_refine_ls_R_factor_all 0.0575
_refine_ls_R_factor_gt 0.0386
_refine_ls_shift/su_max 0.000
_refine_ls_shift/su_mean 0.000
_refine_ls_structure_factor_coef Fsqd
_refine_ls_weighting_details 'calc w=1/[\s^2^(Fo^2^)+(0.0485P)^2^+0.0714P] where P=(Fo^2^+2Fc^2^)/3'
_refine_ls_weighting_scheme calc
_refine_ls_wR_factor_gt 0.0908
_refine_ls_wR_factor_ref 0.1018
_reflns_number_gt 1624
_reflns_number_total 2140
_reflns_threshold_expression >2sigma(I)
_cod_data_source_file c4nj01351d2.cif
_cod_data_source_block gx547
_cod_depositor_comments 'Adding full bibliography for 7054474--7054485.cif.'
_cod_original_sg_symbol_Hall -P2yn
_cod_database_code 7054475

loop_
_symmetry_equiv_pos_as_xyz
'x, y, z'
'-x+1/2, y+1/2, -z+1/2'
'-x, -y, -z'
'x-1/2, -y-1/2, z-1/2'

loop_
_atom_site_label
_atom_site_type_symbol
_atom_site_fract_x
_atom_site_fract_y
_atom_site_fract_z
_atom_site_U_iso_or_equiv
_atom_site_adp_type
_atom_site_occupancy
_atom_site_symmetry_multiplicity
_atom_site_calc_flag
O2 O 0.37731(17) 0.07039(18) 0.09087(7) 0.0228(3) Uani 1 1 d
O4 O 0.57685(19) -0.23900(18) 0.13603(7) 0.0289(4) Uani 1 1 d
O1 O 0.77861(17) -0.06735(18) 0.45709(7) 0.0230(3) Uani 1 1 d
O3 O 0.75623(18) -0.22429(18) 0.24085(7) 0.0256(4) Uani 1 1 d
N11 N 0.1123(2) -0.0682(3) 0.40308(10) 0.0206(4) Uani 1 1 d
N5 N 0.2788(2) 0.0436(2) 0.14535(8) 0.0181(4) Uani 1 1 d
N12 N 0.7456(3) 0.0736(3) 0.04389(10) 0.0245(4) Uani 1 1 d
N4 N 0.4436(2) 0.1687(2) 0.36523(9) 0.0232(4) Uani 1 1 d
N3 N 0.4651(2) 0.2396(2) 0.43160(9) 0.0258(4) Uani 1 1 d
N8 N 0.1849(2) -0.0152(2) 0.25002(8) 0.0214(4) Uani 1 1 d
N7 N 0.0517(2) 0.0502(2) 0.20582(9) 0.0232(4) Uani 1 1 d
N1 N 0.6507(2) 0.0366(2) 0.43191(8) 0.0193(4) Uani 1 1 d
N2 N 0.5904(2) 0.1605(2) 0.47275(9) 0.0241(4) Uani 1 1 d
N10 N 0.5961(2) -0.1792(2) 0.19749(9) 0.0213(4) Uani 1 1 d
N6 N 0.1064(2) 0.0873(2) 0.14216(9) 0.0232(4) Uani 1 1 d
N9 N 0.7508(2) -0.1489(2) 0.30715(9) 0.0234(4) Uani 1 1 d
C3 C 0.5018(2) -0.0792(2) 0.23704(10) 0.0175(4) Uani 1 1 d
C1 C 0.5607(2) 0.0417(2) 0.36607(10) 0.0174(4) Uani 1 1 d
C4 C 0.3261(2) -0.0188(2) 0.21146(10) 0.0182(4) Uani 1 1 d
C2 C 0.6016(2) -0.0632(2) 0.30534(10) 0.0180(4) Uani 1 1 d
H11D H -0.008(3) -0.052(3) 0.4099(11) 0.026(6) Uiso 1 1 d
H12C H 0.746(3) 0.193(4) 0.0397(13) 0.044(7) Uiso 1 1 d
H11C H 0.139(3) -0.037(3) 0.3552(13) 0.034(6) Uiso 1 1 d
H11B H 0.132(3) -0.182(4) 0.4081(13) 0.043(7) Uiso 1 1 d
H12D H 0.719(3) 0.025(3) -0.0046(14) 0.042(7) Uiso 1 1 d
H11A H 0.171(4) -0.009(4) 0.4418(16) 0.063(9) Uiso 1 1 d
H12A H 0.849(3) 0.042(3) 0.0627(12) 0.031(6) Uiso 1 1 d
H12B H 0.658(4) 0.043(3) 0.0723(14) 0.045(7) Uiso 1 1 d

loop_
_atom_site_aniso_label
_atom_site_aniso_U_11
_atom_site_aniso_U_22
_atom_site_aniso_U_33
_atom_site_aniso_U_23
_atom_site_aniso_U_13
_atom_site_aniso_U_12
O2 0.0295(8) 0.0247(8) 0.0152(7) 0.0017(6) 0.0067(6) -0.0006(6)
O4 0.0360(9) 0.0301(8) 0.0208(8) -0.0084(6) 0.0032(6) 0.0035(7)
O1 0.0215(7) 0.0265(8) 0.0204(7) 0.0018(6) -0.0017(5) 0.0049(6)
O3 0.0218(7) 0.0284(8) 0.0266(8) -0.0037(6) 0.0021(6) 0.0058(6)
N11 0.0203(10) 0.0225(11) 0.0192(10) 0.0010(8) 0.0028(7) 0.0019(8)
N5 0.0201(8) 0.0177(9) 0.0165(8) -0.0022(7) 0.0016(6) -0.0015(7)
N12 0.0238(10) 0.0279(11) 0.0218(10) 0.0006(8) 0.0014(8) -0.0010(9)
N4 0.0249(9) 0.0214(9) 0.0239(10) 0.0006(7) 0.0051(7) 0.0033(8)
N3 0.0331(10) 0.0224(9) 0.0223(10) -0.0013(7) 0.0040(7) 0.0040(8)
N8 0.0205(8) 0.0226(9) 0.0213(9) -0.0001(7) 0.0020(7) 0.0023(7)
N7 0.0216(9) 0.0252(10) 0.0226(9) -0.0015(7) 0.0009(7) 0.0023(7)
N1 0.0213(8) 0.0185(8) 0.0181(9) 0.0010(7) 0.0020(7) 0.0003(7)
N2 0.0303(9) 0.0218(9) 0.0206(9) -0.0020(7) 0.0053(7) 0.0012(8)
N10 0.0238(9) 0.0209(9) 0.0197(9) -0.0010(7) 0.0043(7) -0.0004(7)
N6 0.0234(9) 0.0233(9) 0.0224(9) -0.0009(7) -0.0009(7) 0.0024(8)
N9 0.0247(9) 0.0251(9) 0.0204(9) -0.0033(7) 0.0025(7) 0.0013(8)
C3 0.0210(10) 0.0146(10) 0.0175(10) -0.0005(8) 0.0051(8) -0.0002(8)
C1 0.0162(9) 0.0181(10) 0.0178(10) 0.0020(8) 0.0015(7) -0.0015(8)
C4 0.0225(10) 0.0168(10) 0.0150(10) -0.0010(8) 0.0001(8) -0.0011(8)
C2 0.0172(9) 0.0162(10) 0.0207(10) 0.0033(8) 0.0023(8) -0.0008(8)

loop_
_atom_type_symbol
_atom_type_description
_atom_type_scat_dispersion_real
_atom_type_scat_dispersion_imag
_atom_type_scat_source
C C 0.0033 0.0016 'International Tables Vol C Tables 4.2.6.8 and 6.1.1.4'
H H 0.0000 0.0000 'International Tables Vol C Tables 4.2.6.8 and 6.1.1.4'
N N 0.0061 0.0033 'International Tables Vol C Tables 4.2.6.8 and 6.1.1.4'
O O 0.0106 0.0060 'International Tables Vol C Tables 4.2.6.8 and 6.1.1.4'

loop_
_geom_angle_atom_site_label_1
_geom_angle_atom_site_label_2
_geom_angle_atom_site_label_3
_geom_angle
N9 O3 N10 107.92(13)
O2 N5 C4 129.43(16)
O2 N5 N6 122.20(15)
C4 N5 N6 108.28(15)
C1 N4 N3 105.70(15)
N2 N3 N4 111.04(16)
C4 N8 N7 105.74(15)
N6 N7 N8 110.83(15)
O1 N1 N2 121.58(15)
O1 N1 C1 129.52(16)
N2 N1 C1 108.90(15)
N3 N2 N1 106.01(15)
O4 N10 C3 135.58(17)
O4 N10 O3 116.84(15)
C3 N10 O3 107.59(15)
N7 N6 N5 106.40(15)
C2 N9 O3 106.95(15)
N10 C3 C2 106.13(16)
N10 C3 C4 122.23(17)
C2 C3 C4 131.43(17)
N4 C1 N1 108.35(16)
N4 C1 C2 126.98(17)
N1 C1 C2 124.35(17)
N8 C4 N5 108.75(16)
N8 C4 C3 125.60(17)
N5 C4 C3 125.64(17)
N9 C2 C3 111.42(17)
N9 C2 C1 120.80(16)
C3 C2 C1 127.63(17)

loop_
_geom_bond_atom_site_label_1
_geom_bond_atom_site_label_2
_geom_bond_distance
O2 N5 1.323(2)
O4 N10 1.231(2)
O1 N1 1.3187(19)
O3 N9 1.369(2)
O3 N10 1.437(2)
N5 C4 1.340(2)
N5 N6 1.343(2)
N4 C1 1.332(2)
N4 N3 1.348(2)
N3 N2 1.318(2)
N8 C4 1.335(2)
N8 N7 1.344(2)
N7 N6 1.318(2)
N1 N2 1.336(2)
N1 C1 1.346(2)
N10 C3 1.323(2)
N9 C2 1.310(2)
C3 C2 1.423(3)
C3 C4 1.449(3)
C1 C2 1.450(3)

loop_
_geom_hbond_atom_site_label_D
_geom_hbond_atom_site_label_H
_geom_hbond_atom_site_label_A
_geom_hbond_distance_DH
_geom_hbond_distance_HA
_geom_hbond_distance_DA
_geom_hbond_angle_DHA
_geom_hbond_site_symmetry_A
N11 H11D O1 0.94(2) 1.90(2) 2.792(2) 157.5(18) 1_455
N11 H11D N9 0.94(2) 2.63(2) 3.190(2) 118.9(15) 1_455
N12 H12C O1 0.94(3) 1.89(3) 2.822(3) 171(2) 2_655
N11 H11C N8 0.96(2) 2.02(3) 2.969(2) 170(2) .
N11 H11B O2 0.91(3) 1.94(3) 2.838(3) 168(2) 2_545
N11 H11B N5 0.91(3) 2.49(3) 3.300(3) 149(2) 2_545
N12 H12D O2 0.98(3) 1.86(3) 2.827(2) 168(2) 3_655
N12 H12D N5 0.98(3) 2.67(3) 3.620(3) 163.3(19) 3_655
N11 H11A O1 0.93(3) 1.97(3) 2.859(2) 157(3) 3_656
N11 H11A N2 0.93(3) 2.59(3) 3.159(3) 120(2) 3_656
N11 H11A N1 0.93(3) 2.61(3) 3.420(2) 145(2) 3_656
N12 H12A N6 0.87(2) 2.36(2) 3.146(3) 151(2) 1_655
N12 H12B O2 0.91(3) 2.19(3) 2.986(2) 145(2) .
N12 H12B O4 0.91(3) 2.61(3) 3.308(3) 134(2) .
